data_2203357
loop_
_publ_author_name
'Andreas Fischer'
'Zolt\'an Szab\'o'

_publ_section_title
;
 Sodium pentafluorouranate(IV) monohydrate, Na[UF~5~]&#x00B7;H~2~O
;
_journal_issue 3
_journal_name_full 'Acta Crystallographica Section E'
_journal_page_first i45
_journal_page_last i46
_journal_paper_doi 10.1107/S1600536804003241
_journal_volume 60
_journal_year 2004
_chemical_formula_iupac 'Na [U F5], H2 O'
_chemical_formula_moiety 'H2 F5 Na O U'
_chemical_formula_structural 'Na (U F5), H2 O'
_chemical_formula_sum 'F5 H2 Na O U'
_chemical_formula_weight 374.025
_chemical_name_systematic
;
Sodium pentafluorouranate(IV) monohydrate
;
_space_group_IT_number 60
_symmetry_cell_setting orthorhombic
_symmetry_space_group_name_Hall '-P 2n 2ab'
_symmetry_space_group_name_H-M 'P b c n'
_atom_sites_solution_primary direct
_atom_sites_solution_secondary difmap
_cell_angle_alpha 90.00
_cell_angle_beta 90.00
_cell_angle_gamma 90.00
_cell_formula_units_Z 8
_cell_length_a 6.9928(6)
_cell_length_b 8.7617(4)
_cell_length_c 15.0426(10)
_cell_measurement_reflns_used 100
_cell_measurement_temperature 299
_cell_measurement_theta_max 21.0
_cell_measurement_theta_min 4.0
_cell_volume 921.64(11)
_computing_cell_refinement 'DIRAX (Duisenberg, 1992)'
_computing_data_collection KappaCCD
_computing_data_reduction
;
EvalCCD (Duisenberg et al., 2003)
;
_computing_molecular_graphics 'DIAMOND (Brandenburg, 2001)'
_computing_publication_material 'maXus (Mackay et al., 1999)'
_computing_structure_refinement 'SHELXL97 (Sheldrick, 1997)'
_computing_structure_solution 'SHELXS97 (Sheldrick, 1997)'
_diffrn_measured_fraction_theta_full 0.996
_diffrn_measured_fraction_theta_max 0.996
_diffrn_measurement_device 'Bruker--Nonius KappaCCD'
_diffrn_measurement_method '\f and \w'
_diffrn_radiation_source 'fine-focus sealed tube'
_diffrn_radiation_type MoK\a
_diffrn_reflns_av_R_equivalents 0.0363
_diffrn_reflns_av_sigmaI/netI 0.0182
_diffrn_reflns_limit_h_max 9
_diffrn_reflns_limit_h_min -9
_diffrn_reflns_limit_k_max 12
_diffrn_reflns_limit_k_min -12
_diffrn_reflns_limit_l_max 21
_diffrn_reflns_limit_l_min -20
_diffrn_reflns_number 13694
_diffrn_reflns_theta_full 29.98
_diffrn_reflns_theta_max 29.98
_diffrn_reflns_theta_min 4.50
_diffrn_standards_number 0
_exptl_absorpt_coefficient_mu 35.331
_exptl_absorpt_correction_T_max 0.820
_exptl_absorpt_correction_T_min 0.023
_exptl_absorpt_correction_type numerical
_exptl_absorpt_process_details
;
(HABITUS; Herrendorf & B\"arnighausen, 1997)
;
_exptl_crystal_colour 'Emerald green'
_exptl_crystal_density_diffrn 5.391
_exptl_crystal_density_method 'not measured'
_exptl_crystal_description Plate
_exptl_crystal_size_max 0.12
_exptl_crystal_size_mid 0.10
_exptl_crystal_size_min 0.006
_refine_diff_density_max 4.045
_refine_diff_density_min -1.752
_refine_ls_extinction_method none
_refine_ls_goodness_of_fit_ref 1.253
_refine_ls_hydrogen_treatment mixed
_refine_ls_matrix_type full
_refine_ls_number_parameters 74
_refine_ls_number_reflns 1341
_refine_ls_number_restraints 0
_refine_ls_restrained_S_all 1.253
_refine_ls_R_factor_all 0.0295
_refine_ls_R_factor_gt 0.0229
_refine_ls_shift/su_max 0.000
_refine_ls_shift/su_mean 0.000
_refine_ls_structure_factor_coef Fsqd
_refine_ls_weighting_details 'w = 1/[\s^2^(Fo^2^)+17.16P] where P = (Fo^2^+2Fc^2^)/3'
_refine_ls_weighting_scheme calc
_refine_ls_wR_factor_gt 0.0459
_refine_ls_wR_factor_ref 0.0475
_reflns_number_gt 1175
_reflns_number_total 1341
_reflns_threshold_expression I>2\s(I)
_cod_data_source_file wm6010.cif
_cod_data_source_block I
_cod_depositor_comments
;
The following automatic conversions were performed:
'_symmetry_cell_setting' value 'Orthorhombic' changed to 'orthorhombic'
according to '/home/saulius/struct/CIF-dictionaries/cif_core.dic'
dictionary named 'cif_core.dic' version 2.4.1 from 2010-06-29.

Automatic conversion script
Id: cif_fix_enum 1527 2010-12-29 10:47:43Z saulius 

The following automatic conversions were performed:

'_symmetry_cell_setting' value 'Orthorhombic' changed to
'orthorhombic' according to
/home/saulius/struct/CIF-dictionaries/cif_core.dic dictionary named
'cif_core.dic' version 2.4.1 from 2010-06-29.

Automatic conversion script
Id: cif_fix_values 1715 2011-07-08 13:25:40Z adriana 
;
_cod_original_formula_sum 'H2 F5 Na O U'
_cod_database_code 2203357
_cod_database_fobs_code 2203357

loop_
_symmetry_equiv_pos_as_xyz
'x, y, z'
'-x+1/2, -y+1/2, z+1/2'
'x+1/2, -y+1/2, -z'
'-x, y, -z+1/2'
'-x, -y, -z'
'x-1/2, y-1/2, -z-1/2'
'-x-1/2, y-1/2, z'
'x, -y, z-1/2'

loop_
_atom_site_label
_atom_site_fract_x
_atom_site_fract_y
_atom_site_fract_z
_atom_site_U_iso_or_equiv
_atom_site_adp_type
_atom_site_calc_flag
_atom_site_refinement_flags
_atom_site_occupancy
_atom_site_type_symbol
U 0.16400(3) 0.33118(2) 0.460431(14) 0.00697(7) Uani d . 1 U
Na 0.2954(5) 0.3599(4) 0.1842(2) 0.0276(7) Uani d . 1 Na
F1 0.1533(6) 0.3346(5) 0.3172(3) 0.0201(8) Uani d . 1 F
F2 -0.0123(5) 0.2010(4) 0.5733(3) 0.0123(7) Uani d . 1 F
F3 0.3629(5) 0.2856(4) 0.5803(2) 0.0114(7) Uani d . 1 F
F4 -0.0845(5) 0.5037(4) 0.4236(2) 0.0132(7) Uani d . 1 F
F5 0.2092(5) 0.0735(4) 0.4332(3) 0.0171(9) Uani d . 1 F
O1 0.5000 0.5396(8) 0.2500 0.0254(17) Uani d S 1 O
O2 0.5000 0.1554(9) 0.2500 0.0302(18) Uani d S 1 O
H2 0.5566 0.1008 0.2095 0.036 Uiso d R 1 H

loop_
_atom_site_aniso_label
_atom_site_aniso_U_11
_atom_site_aniso_U_22
_atom_site_aniso_U_33
_atom_site_aniso_U_12
_atom_site_aniso_U_13
_atom_site_aniso_U_23
U 0.00621(10) 0.00549(9) 0.00921(11) 0.00049(8) -0.00006(8) 0.00000(8)
Na 0.0260(17) 0.0412(19) 0.0157(15) -0.0057(15) -0.0002(12) -0.0090(13)
F1 0.020(2) 0.028(2) 0.0128(19) 0.001(2) -0.0004(16) -0.0008(17)
F2 0.0103(17) 0.0117(16) 0.0150(18) -0.0012(15) -0.0014(15) 0.0020(14)
F3 0.0105(17) 0.0136(16) 0.0102(18) 0.0019(15) 0.0001(14) 0.0008(14)
F4 0.0156(18) 0.0112(16) 0.0126(18) 0.0014(16) -0.0038(15) -0.0038(16)
F5 0.016(2) 0.0043(15) 0.031(2) 0.0018(15) -0.0033(16) 0.0002(16)
O1 0.029(4) 0.017(3) 0.030(4) 0.000 0.000(4) 0.000
O2 0.042(5) 0.029(4) 0.019(4) 0.000 0.009(4) 0.000

loop_
_atom_type_symbol
_atom_type_description
_atom_type_scat_dispersion_real
_atom_type_scat_dispersion_imag
_atom_type_scat_source
F F 0.0171 0.0103 'International Tables Vol C Tables 4.2.6.8 and 6.1.1.4'
Na Na 0.0362 0.0249 'International Tables Vol C Tables 4.2.6.8 and 6.1.1.4'
O O 0.0106 0.0060 'International Tables Vol C Tables 4.2.6.8 and 6.1.1.4'
U U -9.6767 9.6646 'International Tables Vol C Tables 4.2.6.8 and 6.1.1.4'
H H 0.0000 0.0000 'International Tables Vol C Tables 4.2.6.8 and 6.1.1.4'

loop_
_diffrn_radiation_wavelength
0.71073

loop_
_geom_angle_atom_site_label_1
_geom_angle_atom_site_label_2
_geom_angle_atom_site_label_3
_geom_angle_site_symmetry_1
_geom_angle_site_symmetry_3
_geom_angle
_geom_angle_publ_flag
F1 U F3 . . 143.38(15) n
F1 U F5 . . 80.89(16) n
F3 U F5 . . 83.53(14) n
F1 U F4 . 5_566 136.89(15) n
F3 U F4 . 5_566 70.59(13) n
F5 U F4 . 5_566 140.28(15) n
F1 U F2 . 3_556 79.52(15) n
F3 U F2 . 3_556 64.27(13) n
F5 U F2 . 3_556 73.26(13) n
F4 U F2 5_566 3_556 117.90(13) n
F1 U F5 . 7_665 79.94(16) n
F3 U F5 . 7_665 93.75(14) n
F5 U F5 . 7_665 143.40(12) n
F4 U F5 5_566 7_665 70.00(14) n
F2 U F5 3_556 7_665 72.78(13) n
F1 U F4 . . 74.47(15) n
F3 U F4 . . 137.21(13) n
F5 U F4 . . 132.90(13) n
F4 U F4 5_566 . 66.68(15) n
F2 U F4 3_556 . 137.46(13) n
F5 U F4 7_665 . 69.99(13) n
F1 U F2 . . 134.36(15) n
F3 U F2 . . 70.95(13) n
F5 U F2 . . 74.37(14) n
F4 U F2 5_566 . 69.01(13) n
F2 U F2 3_556 . 126.65(10) n
F5 U F2 7_665 . 138.97(14) n
F4 U F2 . . 95.29(13) n
F1 U F3 . 3_456 73.91(14) n
F3 U F3 . 3_456 130.38(7) n
F5 U F3 . 3_456 70.24(13) n
F4 U F3 5_566 3_456 104.12(13) n
F2 U F3 3_556 3_456 137.47(13) n
F5 U F3 7_665 3_456 132.06(13) n
F4 U F3 . 3_456 64.67(13) n
F2 U F3 . 3_456 61.89(13) n
F1 U Na . 2 154.29(14) n
F3 U Na . 2 35.08(10) n
F5 U Na . 2 73.42(12) n
F4 U Na 5_566 2 68.04(11) n
F2 U Na 3_556 2 93.86(10) n
F5 U Na 7_665 2 122.10(12) n
F4 U Na . 2 123.18(11) n
F2 U Na . 2 36.11(10) n
F3 U Na 3_456 2 95.96(10) n
F1 U Na . 4 53.94(12) n
F3 U Na . 4 160.85(10) n
F5 U Na . 4 94.41(11) n
F4 U Na 5_566 4 100.44(10) n
F2 U Na 3_556 4 133.36(11) n
F5 U Na 7_665 4 99.01(11) n
F4 U Na . 4 38.90(10) n
F2 U Na . 4 90.12(10) n
F3 U Na 3_456 4 33.56(10) n
Na U Na 2 4 126.20(8) n
F1 U U . 5_566 105.79(12) n
F3 U U . 5_566 104.19(9) n
F5 U U . 5_566 150.15(10) n
F4 U U 5_566 5_566 33.63(9) n
F2 U U 3_556 5_566 136.24(9) n
F5 U U 7_665 5_566 65.83(10) n
F4 U U . 5_566 33.06(9) n
F2 U U . 5_566 80.96(9) n
F3 U U 3_456 5_566 83.51(9) n
Na U U 2 5_566 96.19(5) n
Na U U 4 5_566 68.80(5) n
F1 Na F3 . 2_554 109.8(2) n
F1 Na F2 . 2_554 155.3(2) n
F3 Na F2 2_554 2_554 72.45(16) n
F1 Na O1 . . 87.70(15) n
F3 Na O1 2_554 . 162.13(19) n
F2 Na O1 2_554 . 93.37(15) n
F1 Na O2 . . 80.18(16) n
F3 Na O2 2_554 . 98.5(2) n
F2 Na O2 2_554 . 75.23(14) n
O1 Na O2 . . 88.0(2) n
F1 Na F4 . 4 111.27(19) n
F3 Na F4 2_554 4 63.88(15) n
F2 Na F4 2_554 4 92.00(17) n
O1 Na F4 . 4 107.0(2) n
O2 Na F4 . 4 161.1(2) n
F1 Na Na . 4_655 81.76(16) n
F3 Na Na 2_554 4_655 141.46(14) n
F2 Na Na 2_554 4_655 82.59(15) n
O1 Na Na . 4_655 42.13(15) n
O2 Na Na . 4_655 45.83(15) n
F4 Na Na 4 4_655 147.63(13) n
F1 Na U . 2_554 141.75(17) n
F3 Na U 2_554 2_554 35.28(10) n
F2 Na U 2_554 2_554 37.42(10) n
O1 Na U . 2_554 128.96(11) n
O2 Na U . 2_554 89.56(12) n
F4 Na U 4 2_554 72.10(11) n
Na Na U 4_655 2_554 116.49(12) n
F1 Na U . 4 97.28(14) n
F3 Na U 2_554 4 35.57(10) n
F2 Na U 2_554 4 97.10(13) n
O1 Na U . 4 141.57(18) n
O2 Na U . 4 130.46(18) n
F4 Na U 4 4 36.04(10) n
Na Na U 4_655 4 176.25(6) n
U Na U 2_554 4 62.23(5) n
U F1 Na . . 151.3(2) n
Na F2 U 2 3_456 139.73(19) n
Na F2 U 2 . 106.47(16) n
U F2 U 3_456 . 113.78(15) n
Na F3 U 2 . 109.64(17) n
Na F3 U 2 3_556 110.87(17) n
U F3 U . 3_556 113.53(15) n
U F4 U 5_566 . 113.32(15) n
U F4 Na 5_566 4 130.51(17) n
U F4 Na . 4 105.06(16) n
U F5 U . 7_655 155.0(2) n
Na O1 Na 4_655 . 95.7(3) n
Na O2 Na 4_655 . 88.3(3) n
Na O2 H2 4_655 . 114.3 n
Na O2 H2 . . 112.2 n

loop_
_geom_bond_atom_site_label_1
_geom_bond_atom_site_label_2
_geom_bond_site_symmetry_2
_geom_bond_distance
_geom_bond_publ_flag
U F1 . 2.157(4) y
U F3 . 2.312(4) y
U F5 . 2.317(4) y
U F4 5_566 2.333(4) y
U F2 3_556 2.337(4) y
U F5 7_665 2.337(4) y
U F4 . 2.369(4) y
U F2 . 2.389(4) y
U F3 3_456 2.420(4) y
U Na 2 3.770(3) n
U Na 4 3.888(3) n
U U 5_566 3.9282(4) n
Na F1 . 2.245(5) y
Na F3 2_554 2.300(5) y
Na F2 2_554 2.317(5) y
Na O1 . 2.347(6) y
Na O2 . 2.498(7) y
Na F4 4 2.528(5) y
Na Na 4_655 3.481(6) n
Na U 2_554 3.770(3) n
Na U 4 3.888(3) n
F2 Na 2 2.317(5) n
F2 U 3_456 2.337(4) n
F3 Na 2 2.300(5) n
F3 U 3_556 2.420(4) n
F4 U 5_566 2.333(4) n
F4 Na 4 2.528(5) n
F5 U 7_655 2.337(4) n
O1 Na 4_655 2.347(6) n
O2 Na 4_655 2.498(7) n
O2 H2 . 0.8703 y
